data_7105916
loop_
_publ_author_name
'Zhi-Hua Chen'
'Yong-Qiang Zhang'
'Zhi-Min Chen'
'Yong Qiang Tu'
'Fu-Min Zhang'

_publ_section_title
;
 Total Synthesis of (\^A+-)-Maistemonine and (\^A+-)-Stemonamide
;
_journal_name_full Chem.Commun.
_journal_page_first 1836
_journal_paper_doi 10.1039/c0cc02612c
_journal_volume 47
_journal_year 2011
_chemical_formula_sum 'C20 H23 N O5'
_chemical_formula_weight 357.39
_chemical_name_systematic
;
?
;
_space_group_IT_number 9
_symmetry_cell_setting monoclinic
_symmetry_space_group_name_Hall 'C -2yc'
_symmetry_space_group_name_H-M 'C 1 c 1'
_atom_sites_solution_hydrogens geom
_atom_sites_solution_primary direct
_atom_sites_solution_secondary difmap
_audit_creation_method SHELXL-97
_cell_angle_alpha 90.00
_cell_angle_beta 90.78(4)
_cell_angle_gamma 90.00
_cell_formula_units_Z 8
_cell_length_a 22.90(3)
_cell_length_b 9.060(11)
_cell_length_c 18.57(2)
_cell_measurement_reflns_used 3744
_cell_measurement_temperature 296(2)
_cell_measurement_theta_max 23.25
_cell_measurement_theta_min 2.41
_cell_volume 3852(8)
_computing_cell_refinement 'Bruker SMART'
_computing_data_collection 'Bruker SMART'
_computing_data_reduction 'Bruker SAINT'
_computing_molecular_graphics 'Bruker SHELXTL'
_computing_publication_material 'Bruker SHELXTL'
_computing_structure_refinement 'SHELXL-97 (Sheldrick, 1997)'
_computing_structure_solution 'SHELXS-97 (Sheldrick, 1990)'
_diffrn_ambient_temperature 296(2)
_diffrn_measured_fraction_theta_full 0.990
_diffrn_measured_fraction_theta_max 0.990
_diffrn_measurement_device_type 'CCD area detector'
_diffrn_measurement_method 'phi and omega scans'
_diffrn_radiation_monochromator graphite
_diffrn_radiation_source 'fine-focus sealed tube'
_diffrn_radiation_type MoK\a
_diffrn_radiation_wavelength 0.71073
_diffrn_reflns_av_R_equivalents 0.0333
_diffrn_reflns_av_sigmaI/netI 0.0411
_diffrn_reflns_limit_h_max 28
_diffrn_reflns_limit_h_min -28
_diffrn_reflns_limit_k_max 11
_diffrn_reflns_limit_k_min -10
_diffrn_reflns_limit_l_max 23
_diffrn_reflns_limit_l_min -14
_diffrn_reflns_number 10696
_diffrn_reflns_theta_full 26.50
_diffrn_reflns_theta_max 26.50
_diffrn_reflns_theta_min 1.78
_exptl_absorpt_coefficient_mu 0.089
_exptl_absorpt_correction_T_max 0.9793
_exptl_absorpt_correction_T_min 0.9721
_exptl_absorpt_correction_type multi-scan
_exptl_absorpt_process_details sadabs
_exptl_crystal_colour colorless
_exptl_crystal_density_diffrn 1.232
_exptl_crystal_density_method 'not measured'
_exptl_crystal_description block
_exptl_crystal_F_000 1520
_exptl_crystal_size_max 0.35
_exptl_crystal_size_mid 0.27
_exptl_crystal_size_min 0.24
_refine_diff_density_max 0.134
_refine_diff_density_min -0.136
_refine_diff_density_rms 0.029
_refine_ls_abs_structure_details 'Flack H D (1983), Acta Cryst. A39, 876-881'
_refine_ls_abs_structure_Flack 1.9(8)
_refine_ls_extinction_coef 0.0004(2)
_refine_ls_extinction_expression Fc^*^=kFc[1+0.001xFc^2^\l^3^/sin(2\q)]^-1/4^
_refine_ls_extinction_method SHELXL
_refine_ls_goodness_of_fit_ref 1.022
_refine_ls_hydrogen_treatment constr
_refine_ls_matrix_type full
_refine_ls_number_parameters 476
_refine_ls_number_reflns 6211
_refine_ls_number_restraints 2
_refine_ls_restrained_S_all 1.022
_refine_ls_R_factor_all 0.0514
_refine_ls_R_factor_gt 0.0394
_refine_ls_shift/su_max 0.001
_refine_ls_shift/su_mean 0.000
_refine_ls_structure_factor_coef Fsqd
_refine_ls_weighting_details 'calc w=1/[\s^2^(Fo^2^)+(0.0484P)^2^+0.6900P] where P=(Fo^2^+2Fc^2^)/3'
_refine_ls_weighting_scheme calc
_refine_ls_wR_factor_gt 0.0937
_refine_ls_wR_factor_ref 0.1020
_reflns_number_gt 5062
_reflns_number_total 6211
_reflns_threshold_expression >2sigma(I)
_cod_data_source_file C0CC02612C.TXT
_cod_data_source_block cc
_cod_depositor_comments
;
The following automatic conversions were performed:

'_symmetry_cell_setting' value 'Monoclinic' changed to 'monoclinic'
according to the built-in table from CIF Core dictionary named
'cif_core.dic' version 2.4.1 from 2010-06-29.

Automatic conversion script
Id: cif_fix_values 1646 2011-03-28 12:23:43Z adriana 
;
_cod_original_cell_volume 3853(8)
_cod_original_sg_symbol_H-M Cc
_cod_database_code 7105916

loop_
_symmetry_equiv_pos_as_xyz
'x, y, z'
'x, -y, z+1/2'
'x+1/2, y+1/2, z'
'x+1/2, -y+1/2, z+1/2'

loop_
_atom_site_label
_atom_site_type_symbol
_atom_site_fract_x
_atom_site_fract_y
_atom_site_fract_z
_atom_site_U_iso_or_equiv
_atom_site_adp_type
_atom_site_occupancy
_atom_site_symmetry_multiplicity
_atom_site_calc_flag
_atom_site_refinement_flags
_atom_site_disorder_assembly
_atom_site_disorder_group
C1 C 0.87044(11) 0.1536(4) 0.45652(15) 0.0642(8) Uani 1 1 d . . .
C2 C 0.87764(15) 0.3222(4) 0.46445(18) 0.0821(10) Uani 1 1 d . . .
H2A H 0.8455 0.3703 0.4392 0.099 Uiso 1 1 calc R . .
H2B H 0.9135 0.3516 0.4413 0.099 Uiso 1 1 calc R . .
C3 C 0.87937(17) 0.3779(4) 0.5439(2) 0.0935(12) Uani 1 1 d . . .
H3A H 0.8824 0.4847 0.5437 0.112 Uiso 1 1 calc R . .
H3B H 0.8428 0.3522 0.5665 0.112 Uiso 1 1 calc R . .
C4 C 0.93066(13) 0.3136(3) 0.58998(17) 0.0698(8) Uani 1 1 d . . .
H4A H 0.9461 0.3896 0.6217 0.084 Uiso 1 1 calc R . .
H4B H 0.9165 0.2333 0.6195 0.084 Uiso 1 1 calc R . .
C5 C 0.97906(11) 0.2572(3) 0.54123(14) 0.0532(6) Uani 1 1 d . . .
C6 C 1.02767(11) 0.3303(3) 0.51957(15) 0.0571(7) Uani 1 1 d . . .
C7 C 1.05850(10) 0.2426(3) 0.46452(14) 0.0481(6) Uani 1 1 d . . .
C8 C 1.02180(10) 0.0992(2) 0.44981(12) 0.0429(5) Uani 1 1 d . . .
C9 C 0.97335(9) 0.1018(2) 0.51033(12) 0.0419(5) Uani 1 1 d . . .
C10 C 0.98493(13) -0.0189(3) 0.56796(14) 0.0578(6) Uani 1 1 d . . .
H10A H 1.0265 -0.0334 0.5761 0.069 Uiso 1 1 calc R . .
H10B H 0.9668 0.0063 0.6132 0.069 Uiso 1 1 calc R . .
C11 C 0.95653(14) -0.1572(3) 0.53426(18) 0.0709(8) Uani 1 1 d . . .
H11A H 0.9823 -0.2025 0.4997 0.085 Uiso 1 1 calc R . .
H11B H 0.9473 -0.2292 0.5710 0.085 Uiso 1 1 calc R . .
C12 C 0.90055(12) -0.0997(3) 0.49692(15) 0.0619(7) Uani 1 1 d . . .
H12 H 0.8952 -0.1488 0.4503 0.074 Uiso 1 1 calc R . .
C13 C 0.84678(15) -0.1231(3) 0.54285(19) 0.0797(10) Uani 1 1 d . . .
H13 H 0.8437 -0.0671 0.5846 0.096 Uiso 1 1 calc R . .
C14 C 0.80475(18) -0.2159(4) 0.5280(2) 0.1017(13) Uani 1 1 d . . .
H14A H 0.8064 -0.2738 0.4867 0.122 Uiso 1 1 calc R . .
H14B H 0.7732 -0.2242 0.5587 0.122 Uiso 1 1 calc R . .
C15 C 1.05124(16) 0.4786(4) 0.5446(2) 0.0908(11) Uani 1 1 d . . .
H15A H 1.0249 0.5213 0.5785 0.136 Uiso 1 1 calc R . .
H15B H 1.0549 0.5432 0.5039 0.136 Uiso 1 1 calc R . .
H15C H 1.0888 0.4651 0.5671 0.136 Uiso 1 1 calc R . .
C16 C 1.06299(12) -0.1032(3) 0.39218(15) 0.0555(6) Uani 1 1 d . . .
C17 C 1.02335(11) -0.0342(3) 0.33833(13) 0.0493(6) Uani 1 1 d . . .
C18 C 0.99986(10) 0.0852(3) 0.37171(13) 0.0448(5) Uani 1 1 d . . .
C19 C 1.01856(15) -0.0982(3) 0.26331(16) 0.0687(8) Uani 1 1 d . . .
H19A H 0.9804 -0.1404 0.2562 0.103 Uiso 1 1 calc R . .
H19B H 1.0476 -0.1735 0.2576 0.103 Uiso 1 1 calc R . .
H19C H 1.0245 -0.0215 0.2285 0.103 Uiso 1 1 calc R . .
C20 C 0.92878(14) 0.1731(4) 0.28347(16) 0.0746(9) Uani 1 1 d . . .
H20A H 0.9535 0.1871 0.2427 0.112 Uiso 1 1 calc R . .
H20B H 0.8975 0.2437 0.2817 0.112 Uiso 1 1 calc R . .
H20C H 0.9129 0.0751 0.2824 0.112 Uiso 1 1 calc R . .
C1' C 0.28701(11) 0.4076(3) 0.21650(13) 0.0516(6) Uani 1 1 d . . .
C2' C 0.24885(12) 0.5463(3) 0.21437(14) 0.0548(6) Uani 1 1 d . . .
H2'1 H 0.2148 0.5264 0.1842 0.066 Uiso 1 1 calc R . .
H2'2 H 0.2707 0.6249 0.1917 0.066 Uiso 1 1 calc R . .
C3' C 0.22769(13) 0.6022(3) 0.28899(15) 0.0603(7) Uani 1 1 d . . .
H3'1 H 0.2611 0.6383 0.3164 0.072 Uiso 1 1 calc R . .
H3'2 H 0.2012 0.6844 0.2815 0.072 Uiso 1 1 calc R . .
C4' C 0.19636(12) 0.4818(3) 0.33369(14) 0.0556(6) Uani 1 1 d . . .
H4'1 H 0.2246 0.4304 0.3639 0.067 Uiso 1 1 calc R . .
H4'2 H 0.1678 0.5275 0.3646 0.067 Uiso 1 1 calc R . .
C5' C 0.16630(10) 0.3729(2) 0.28369(12) 0.0442(5) Uani 1 1 d . . .
C6' C 0.11050(11) 0.3798(3) 0.25736(13) 0.0474(6) Uani 1 1 d . . .
C7' C 0.10100(10) 0.2623(2) 0.20358(13) 0.0423(5) Uani 1 1 d . . .
C8' C 0.16038(10) 0.1812(2) 0.19069(12) 0.0419(5) Uani 1 1 d . . .
C9' C 0.20066(10) 0.2400(2) 0.25558(12) 0.0416(5) Uani 1 1 d . . .
C10' C 0.20931(12) 0.1186(3) 0.31452(14) 0.0571(7) Uani 1 1 d . . .
H10C H 0.2179 0.1623 0.3612 0.069 Uiso 1 1 calc R . .
H10D H 0.1749 0.0567 0.3182 0.069 Uiso 1 1 calc R . .
C11' C 0.26180(13) 0.0301(3) 0.28693(17) 0.0680(8) Uani 1 1 d . . .
H11C H 0.2497 -0.0386 0.2496 0.082 Uiso 1 1 calc R . .
H11D H 0.2804 -0.0246 0.3258 0.082 Uiso 1 1 calc R . .
C12' C 0.30390(11) 0.1488(3) 0.25642(14) 0.0531(6) Uani 1 1 d . . .
H12' H 0.3223 0.1117 0.2126 0.064 Uiso 1 1 calc R . .
C13' C 0.35054(13) 0.1944(4) 0.31081(17) 0.0704(8) Uani 1 1 d . . .
H13' H 0.3414 0.2708 0.3422 0.084 Uiso 1 1 calc R . .
C14' C 0.40270(15) 0.1354(4) 0.3174(2) 0.0924(11) Uani 1 1 d . . .
H14C H 0.4137 0.0588 0.2871 0.111 Uiso 1 1 calc R . .
H14D H 0.4287 0.1703 0.3524 0.111 Uiso 1 1 calc R . .
C15' C 0.06245(13) 0.4858(3) 0.27644(18) 0.0709(8) Uani 1 1 d . . .
H15D H 0.0760 0.5511 0.3138 0.106 Uiso 1 1 calc R . .
H15E H 0.0292 0.4315 0.2930 0.106 Uiso 1 1 calc R . .
H15F H 0.0515 0.5423 0.2347 0.106 Uiso 1 1 calc R . .
C16' C 0.16503(11) -0.0419(3) 0.12845(16) 0.0578(6) Uani 1 1 d . . .
C17' C 0.18497(10) 0.0735(3) 0.07795(13) 0.0524(6) Uani 1 1 d . . .
C18' C 0.18166(10) 0.2030(3) 0.11428(12) 0.0446(5) Uani 1 1 d . . .
C19' C 0.20372(13) 0.0292(4) 0.00282(16) 0.0728(8) Uani 1 1 d . . .
H19D H 0.1857 0.0938 -0.0320 0.109 Uiso 1 1 calc R . .
H19E H 0.1918 -0.0706 -0.0066 0.109 Uiso 1 1 calc R . .
H19F H 0.2454 0.0366 -0.0004 0.109 Uiso 1 1 calc R . .
C20' C 0.20028(16) 0.3827(4) 0.02093(16) 0.0789(9) Uani 1 1 d . . .
H20D H 0.2365 0.3401 0.0059 0.118 Uiso 1 1 calc R . .
H20E H 0.2019 0.4880 0.0155 0.118 Uiso 1 1 calc R . .
H20F H 0.1689 0.3439 -0.0082 0.118 Uiso 1 1 calc R . .
N1 N 0.91313(8) 0.0628(2) 0.48554(11) 0.0507(5) Uani 1 1 d . . .
N1' N 0.26308(8) 0.2738(2) 0.23782(10) 0.0449(5) Uani 1 1 d . . .
O1 O 0.82655(9) 0.0999(4) 0.42849(13) 0.0998(9) Uani 1 1 d . . .
O2 O 1.10417(9) 0.2711(2) 0.43482(11) 0.0694(5) Uani 1 1 d . . .
O3 O 1.06186(7) -0.02604(18) 0.45681(9) 0.0521(4) Uani 1 1 d . . .
O4 O 1.09470(10) -0.2122(2) 0.38707(12) 0.0788(6) Uani 1 1 d . . .
O5 O 0.96288(8) 0.19377(19) 0.34985(9) 0.0550(4) Uani 1 1 d . . .
O1' O 0.33967(8) 0.4137(2) 0.20160(12) 0.0710(5) Uani 1 1 d . . .
O2' O 0.05497(8) 0.2301(2) 0.17271(10) 0.0616(5) Uani 1 1 d . . .
O3' O 0.15063(7) 0.02216(16) 0.19426(9) 0.0520(4) Uani 1 1 d . . .
O4' O 0.15980(12) -0.1746(2) 0.11997(14) 0.0894(7) Uani 1 1 d . . .
O5' O 0.19048(8) 0.34630(19) 0.09612(9) 0.0581(5) Uani 1 1 d . . .

loop_
_atom_site_aniso_label
_atom_site_aniso_U_11
_atom_site_aniso_U_22
_atom_site_aniso_U_33
_atom_site_aniso_U_23
_atom_site_aniso_U_13
_atom_site_aniso_U_12
C1 0.0384(13) 0.109(2) 0.0454(15) 0.0185(15) 0.0008(11) 0.0038(14)
C2 0.0665(19) 0.104(3) 0.076(2) 0.0307(19) 0.0055(16) 0.0359(18)
C3 0.091(3) 0.093(2) 0.097(3) 0.0014(19) 0.014(2) 0.042(2)
C4 0.0664(17) 0.0752(18) 0.068(2) -0.0137(15) 0.0122(14) 0.0064(15)
C5 0.0492(14) 0.0576(14) 0.0528(16) -0.0043(12) -0.0013(11) 0.0028(12)
C6 0.0520(15) 0.0536(14) 0.0655(18) -0.0108(12) -0.0026(13) -0.0041(12)
C7 0.0422(13) 0.0532(14) 0.0488(14) 0.0030(11) -0.0042(11) -0.0013(10)
C8 0.0391(11) 0.0470(13) 0.0425(13) 0.0019(10) -0.0059(10) 0.0053(10)
C9 0.0406(12) 0.0481(13) 0.0369(12) 0.0028(10) -0.0044(10) 0.0002(9)
C10 0.0614(15) 0.0663(16) 0.0455(15) 0.0137(12) -0.0062(12) 0.0046(13)
C11 0.083(2) 0.0553(16) 0.075(2) 0.0164(14) 0.0063(16) -0.0046(15)
C12 0.0697(18) 0.0626(16) 0.0536(17) -0.0146(12) 0.0106(13) -0.0228(14)
C13 0.091(2) 0.0743(19) 0.075(2) -0.0199(16) 0.0338(18) -0.0273(18)
C14 0.096(3) 0.092(2) 0.118(3) -0.017(2) 0.036(2) -0.040(2)
C15 0.091(2) 0.0650(19) 0.117(3) -0.0290(18) 0.013(2) -0.0225(17)
C16 0.0585(15) 0.0475(14) 0.0606(17) -0.0080(12) 0.0000(12) -0.0016(12)
C17 0.0539(14) 0.0498(13) 0.0443(14) -0.0004(11) -0.0020(11) -0.0095(11)
C18 0.0419(12) 0.0495(13) 0.0429(13) 0.0070(10) -0.0041(10) -0.0031(10)
C19 0.093(2) 0.0636(17) 0.0494(16) -0.0056(13) -0.0041(14) -0.0102(15)
C20 0.0671(18) 0.101(2) 0.0547(18) 0.0081(16) -0.0202(14) 0.0057(17)
C1' 0.0557(15) 0.0530(14) 0.0462(15) 0.0002(11) -0.0005(12) -0.0130(11)
C2' 0.0649(16) 0.0438(13) 0.0555(16) 0.0048(11) -0.0045(12) -0.0123(11)
C3' 0.0688(17) 0.0493(14) 0.0626(18) -0.0136(12) -0.0089(13) -0.0087(12)
C4' 0.0607(16) 0.0621(15) 0.0440(14) -0.0167(12) -0.0031(12) -0.0071(12)
C5' 0.0514(13) 0.0462(12) 0.0350(12) -0.0035(9) 0.0027(10) -0.0062(10)
C6' 0.0500(13) 0.0455(13) 0.0466(14) -0.0079(10) 0.0026(11) -0.0025(10)
C7' 0.0464(13) 0.0389(11) 0.0414(13) 0.0001(9) -0.0020(10) -0.0066(10)
C8' 0.0509(13) 0.0344(11) 0.0406(13) -0.0024(9) -0.0015(10) -0.0055(9)
C9' 0.0446(12) 0.0447(12) 0.0354(12) 0.0040(9) -0.0024(9) -0.0058(10)
C10' 0.0668(16) 0.0607(15) 0.0437(15) 0.0158(12) -0.0050(12) -0.0116(13)
C11' 0.0705(18) 0.0534(15) 0.079(2) 0.0183(14) -0.0192(16) 0.0038(13)
C12' 0.0538(14) 0.0523(14) 0.0531(16) -0.0014(11) -0.0021(12) 0.0056(11)
C13' 0.0588(17) 0.085(2) 0.067(2) 0.0028(15) -0.0070(14) 0.0079(15)
C14' 0.065(2) 0.094(3) 0.118(3) 0.003(2) -0.0196(19) 0.0022(18)
C15' 0.0635(17) 0.0656(18) 0.083(2) -0.0271(15) -0.0027(15) 0.0080(14)
C16' 0.0539(14) 0.0511(15) 0.0681(18) -0.0194(13) -0.0073(12) 0.0052(12)
C17' 0.0406(12) 0.0680(17) 0.0483(15) -0.0176(12) -0.0064(10) 0.0093(11)
C18' 0.0406(12) 0.0547(14) 0.0384(13) -0.0035(10) -0.0039(10) -0.0018(10)
C19' 0.0585(16) 0.101(2) 0.0594(18) -0.0328(16) 0.0011(13) 0.0170(16)
C20' 0.090(2) 0.095(2) 0.0528(18) 0.0142(15) 0.0155(16) -0.0142(18)
N1 0.0423(10) 0.0653(13) 0.0443(12) 0.0076(9) -0.0061(9) -0.0083(9)
N1' 0.0439(11) 0.0479(11) 0.0428(11) 0.0038(8) -0.0017(9) -0.0015(8)
O1 0.0447(11) 0.182(3) 0.0718(15) 0.0215(15) -0.0132(10) -0.0102(13)
O2 0.0569(11) 0.0810(13) 0.0705(14) 0.0014(10) 0.0080(10) -0.0168(10)
O3 0.0505(9) 0.0533(9) 0.0523(10) -0.0060(8) -0.0110(8) 0.0105(8)
O4 0.0906(15) 0.0628(12) 0.0827(15) -0.0185(10) -0.0090(12) 0.0229(11)
O5 0.0573(10) 0.0631(10) 0.0443(10) 0.0085(8) -0.0081(8) 0.0038(8)
O1' 0.0555(12) 0.0763(13) 0.0814(14) 0.0067(10) 0.0131(10) -0.0169(9)
O2' 0.0509(10) 0.0624(11) 0.0711(13) -0.0174(9) -0.0117(9) -0.0078(9)
O3' 0.0620(11) 0.0355(8) 0.0584(11) -0.0034(7) 0.0009(8) -0.0063(7)
O4' 0.1157(18) 0.0469(11) 0.1054(19) -0.0263(11) -0.0066(14) 0.0030(11)
O5' 0.0769(12) 0.0602(11) 0.0372(9) 0.0047(8) -0.0028(8) -0.0126(9)

loop_
_atom_type_symbol
_atom_type_description
_atom_type_scat_dispersion_real
_atom_type_scat_dispersion_imag
_atom_type_scat_source
C C 0.0033 0.0016 'International Tables Vol C Tables 4.2.6.8 and 6.1.1.4'
H H 0.0000 0.0000 'International Tables Vol C Tables 4.2.6.8 and 6.1.1.4'
N N 0.0061 0.0033 'International Tables Vol C Tables 4.2.6.8 and 6.1.1.4'
O O 0.0106 0.0060 'International Tables Vol C Tables 4.2.6.8 and 6.1.1.4'

loop_
_geom_angle_atom_site_label_1
_geom_angle_atom_site_label_2
_geom_angle_atom_site_label_3
_geom_angle
_geom_angle_site_symmetry_1
_geom_angle_site_symmetry_3
_geom_angle_publ_flag
O1 C1 N1 120.1(3) . . ?
O1 C1 C2 121.3(3) . . ?
N1 C1 C2 118.5(3) . . ?
C1 C2 C3 114.3(3) . . ?
C1 C2 H2A 108.7 . . ?
C3 C2 H2A 108.7 . . ?
C1 C2 H2B 108.7 . . ?
C3 C2 H2B 108.7 . . ?
H2A C2 H2B 107.6 . . ?
C4 C3 C2 114.1(3) . . ?
C4 C3 H3A 108.7 . . ?
C2 C3 H3A 108.7 . . ?
C4 C3 H3B 108.7 . . ?
C2 C3 H3B 108.7 . . ?
H3A C3 H3B 107.6 . . ?
C5 C4 C3 110.3(3) . . ?
C5 C4 H4A 109.6 . . ?
C3 C4 H4A 109.6 . . ?
C5 C4 H4B 109.6 . . ?
C3 C4 H4B 109.6 . . ?
H4A C4 H4B 108.1 . . ?
C6 C5 C9 113.8(2) . . ?
C6 C5 C4 128.0(2) . . ?
C9 C5 C4 118.2(2) . . ?
C5 C6 C7 110.0(2) . . ?
C5 C6 C15 129.0(3) . . ?
C7 C6 C15 121.0(3) . . ?
O2 C7 C6 128.3(2) . . ?
O2 C7 C8 124.0(2) . . ?
C6 C7 C8 107.8(2) . . ?
O3 C8 C18 102.52(18) . . ?
O3 C8 C7 107.0(2) . . ?
C18 C8 C7 113.64(18) . . ?
O3 C8 C9 113.02(18) . . ?
C18 C8 C9 116.5(2) . . ?
C7 C8 C9 104.00(19) . . ?
N1 C9 C5 114.14(19) . . ?
N1 C9 C10 101.25(19) . . ?
C5 C9 C10 112.2(2) . . ?
N1 C9 C8 115.5(2) . . ?
C5 C9 C8 102.86(18) . . ?
C10 C9 C8 111.29(19) . . ?
C11 C10 C9 103.0(2) . . ?
C11 C10 H10A 111.2 . . ?
C9 C10 H10A 111.2 . . ?
C11 C10 H10B 111.2 . . ?
C9 C10 H10B 111.2 . . ?
H10A C10 H10B 109.1 . . ?
C12 C11 C10 104.6(2) . . ?
C12 C11 H11A 110.8 . . ?
C10 C11 H11A 110.8 . . ?
C12 C11 H11B 110.8 . . ?
C10 C11 H11B 110.8 . . ?
H11A C11 H11B 108.9 . . ?
N1 C12 C13 111.7(2) . . ?
N1 C12 C11 103.5(2) . . ?
C13 C12 C11 112.1(3) . . ?
N1 C12 H12 109.8 . . ?
C13 C12 H12 109.8 . . ?
C11 C12 H12 109.8 . . ?
C14 C13 C12 124.8(3) . . ?
C14 C13 H13 117.6 . . ?
C12 C13 H13 117.6 . . ?
C13 C14 H14A 120.0 . . ?
C13 C14 H14B 120.0 . . ?
H14A C14 H14B 120.0 . . ?
C6 C15 H15A 109.5 . . ?
C6 C15 H15B 109.5 . . ?
H15A C15 H15B 109.5 . . ?
C6 C15 H15C 109.5 . . ?
H15A C15 H15C 109.5 . . ?
H15B C15 H15C 109.5 . . ?
O4 C16 O3 119.2(2) . . ?
O4 C16 C17 130.1(2) . . ?
O3 C16 C17 110.7(2) . . ?
C18 C17 C16 105.7(2) . . ?
C18 C17 C19 134.5(2) . . ?
C16 C17 C19 119.8(2) . . ?
O5 C18 C17 133.5(2) . . ?
O5 C18 C8 114.7(2) . . ?
C17 C18 C8 111.7(2) . . ?
C17 C19 H19A 109.5 . . ?
C17 C19 H19B 109.5 . . ?
H19A C19 H19B 109.5 . . ?
C17 C19 H19C 109.5 . . ?
H19A C19 H19C 109.5 . . ?
H19B C19 H19C 109.5 . . ?
O5 C20 H20A 109.5 . . ?
O5 C20 H20B 109.5 . . ?
H20A C20 H20B 109.5 . . ?
O5 C20 H20C 109.5 . . ?
H20A C20 H20C 109.5 . . ?
H20B C20 H20C 109.5 . . ?
O1' C1' N1' 119.4(2) . . ?
O1' C1' C2' 120.9(2) . . ?
N1' C1' C2' 119.7(2) . . ?
C1' C2' C3' 115.4(2) . . ?
C1' C2' H2'1 108.4 . . ?
C3' C2' H2'1 108.4 . . ?
C1' C2' H2'2 108.4 . . ?
C3' C2' H2'2 108.4 . . ?
H2'1 C2' H2'2 107.5 . . ?
C4' C3' C2' 113.5(2) . . ?
C4' C3' H3'1 108.9 . . ?
C2' C3' H3'1 108.9 . . ?
C4' C3' H3'2 108.9 . . ?
C2' C3' H3'2 108.9 . . ?
H3'1 C3' H3'2 107.7 . . ?
C5' C4' C3' 109.8(2) . . ?
C5' C4' H4'1 109.7 . . ?
C3' C4' H4'1 109.7 . . ?
C5' C4' H4'2 109.7 . . ?
C3' C4' H4'2 109.7 . . ?
H4'1 C4' H4'2 108.2 . . ?
C6' C5' C4' 127.3(2) . . ?
C6' C5' C9' 113.3(2) . . ?
C4' C5' C9' 119.3(2) . . ?
C5' C6' C7' 109.8(2) . . ?
C5' C6' C15' 129.0(2) . . ?
C7' C6' C15' 121.2(2) . . ?
O2' C7' C6' 127.3(2) . . ?
O2' C7' C8' 123.9(2) . . ?
C6' C7' C8' 108.77(19) . . ?
O3' C8' C18' 102.84(17) . . ?
O3' C8' C7' 108.81(18) . . ?
C18' C8' C7' 111.81(19) . . ?
O3' C8' C9' 112.43(17) . . ?
C18' C8' C9' 118.1(2) . . ?
C7' C8' C9' 102.81(18) . . ?
N1' C9' C5' 114.09(19) . . ?
N1' C9' C10' 100.68(19) . . ?
C5' C9' C10' 112.0(2) . . ?
N1' C9' C8' 116.31(19) . . ?
C5' C9' C8' 102.98(19) . . ?
C10' C9' C8' 111.1(2) . . ?
C11' C10' C9' 103.0(2) . . ?
C11' C10' H10C 111.2 . . ?
C9' C10' H10C 111.2 . . ?
C11' C10' H10D 111.2 . . ?
C9' C10' H10D 111.2 . . ?
H10C C10' H10D 109.1 . . ?
C10' C11' C12' 104.6(2) . . ?
C10' C11' H11C 110.8 . . ?
C12' C11' H11C 110.8 . . ?
C10' C11' H11D 110.8 . . ?
C12' C11' H11D 110.8 . . ?
H11C C11' H11D 108.9 . . ?
N1' C12' C13' 112.2(2) . . ?
N1' C12' C11' 102.6(2) . . ?
C13' C12' C11' 112.3(2) . . ?
N1' C12' H12' 109.9 . . ?
C13' C12' H12' 109.9 . . ?
C11' C12' H12' 109.9 . . ?
C14' C13' C12' 125.6(3) . . ?
C14' C13' H13' 117.2 . . ?
C12' C13' H13' 117.2 . . ?
C13' C14' H14C 120.0 . . ?
C13' C14' H14D 120.0 . . ?
H14C C14' H14D 120.0 . . ?
C6' C15' H15D 109.5 . . ?
C6' C15' H15E 109.5 . . ?
H15D C15' H15E 109.5 . . ?
C6' C15' H15F 109.5 . . ?
H15D C15' H15F 109.5 . . ?
H15E C15' H15F 109.5 . . ?
O4' C16' O3' 120.0(3) . . ?
O4' C16' C17' 130.2(3) . . ?
O3' C16' C17' 109.8(2) . . ?
C18' C17' C16' 106.0(2) . . ?
C18' C17' C19' 134.7(3) . . ?
C16' C17' C19' 119.2(2) . . ?
O5' C18' C17' 134.0(2) . . ?
O5' C18' C8' 114.05(19) . . ?
C17' C18' C8' 111.9(2) . . ?
C17' C19' H19D 109.5 . . ?
C17' C19' H19E 109.5 . . ?
H19D C19' H19E 109.5 . . ?
C17' C19' H19F 109.5 . . ?
H19D C19' H19F 109.5 . . ?
H19E C19' H19F 109.5 . . ?
O5' C20' H20D 109.5 . . ?
O5' C20' H20E 109.5 . . ?
H20D C20' H20E 109.5 . . ?
O5' C20' H20F 109.5 . . ?
H20D C20' H20F 109.5 . . ?
H20E C20' H20F 109.5 . . ?
C1 N1 C9 128.8(2) . . ?
C1 N1 C12 119.9(2) . . ?
C9 N1 C12 111.3(2) . . ?
C1' N1' C9' 128.33(19) . . ?
C1' N1' C12' 118.4(2) . . ?
C9' N1' C12' 112.69(19) . . ?
C16 O3 C8 109.40(18) . . ?
C18 O5 C20 118.9(2) . . ?
C16' O3' C8' 109.41(18) . . ?
C18' O5' C20' 118.7(2) . . ?

loop_
_geom_bond_atom_site_label_1
_geom_bond_atom_site_label_2
_geom_bond_distance
_geom_bond_site_symmetry_2
_geom_bond_publ_flag
C1 O1 1.226(4) . ?
C1 N1 1.381(4) . ?
C1 C2 1.543(5) . ?
C2 C3 1.559(5) . ?
C2 H2A 0.9700 . ?
C2 H2B 0.9700 . ?
C3 C4 1.557(5) . ?
C3 H3A 0.9700 . ?
C3 H3B 0.9700 . ?
C4 C5 1.529(4) . ?
C4 H4A 0.9700 . ?
C4 H4B 0.9700 . ?
C5 C6 1.361(4) . ?
C5 C9 1.526(4) . ?
C6 C7 1.482(4) . ?
C6 C15 1.519(4) . ?
C7 O2 1.217(3) . ?
C7 C8 1.569(4) . ?
C8 O3 1.464(3) . ?
C8 C18 1.534(4) . ?
C8 C9 1.590(4) . ?
C9 N1 1.491(3) . ?
C9 C10 1.551(3) . ?
C10 C11 1.540(4) . ?
C10 H10A 0.9700 . ?
C10 H10B 0.9700 . ?
C11 C12 1.540(5) . ?
C11 H11A 0.9700 . ?
C11 H11B 0.9700 . ?
C12 N1 1.516(4) . ?
C12 C13 1.522(4) . ?
C12 H12 0.9800 . ?
C13 C14 1.305(5) . ?
C13 H13 0.9300 . ?
C14 H14A 0.9300 . ?
C14 H14B 0.9300 . ?
C15 H15A 0.9600 . ?
C15 H15B 0.9600 . ?
C15 H15C 0.9600 . ?
C16 O4 1.230(3) . ?
C16 O3 1.389(3) . ?
C16 C17 1.480(4) . ?
C17 C18 1.361(4) . ?
C17 C19 1.512(4) . ?
C18 O5 1.357(3) . ?
C19 H19A 0.9600 . ?
C19 H19B 0.9600 . ?
C19 H19C 0.9600 . ?
C20 O5 1.462(4) . ?
C20 H20A 0.9600 . ?
C20 H20B 0.9600 . ?
C20 H20C 0.9600 . ?
C1' O1' 1.242(3) . ?
C1' N1' 1.390(3) . ?
C1' C2' 1.531(4) . ?
C2' C3' 1.559(4) . ?
C2' H2'1 0.9700 . ?
C2' H2'2 0.9700 . ?
C3' C4' 1.553(4) . ?
C3' H3'1 0.9700 . ?
C3' H3'2 0.9700 . ?
C4' C5' 1.514(3) . ?
C4' H4'1 0.9700 . ?
C4' H4'2 0.9700 . ?
C5' C6' 1.364(4) . ?
C5' C9' 1.534(3) . ?
C6' C7' 1.474(3) . ?
C6' C15' 1.507(4) . ?
C7' O2' 1.228(3) . ?
C7' C8' 1.567(4) . ?
C8' O3' 1.459(3) . ?
C8' C18' 1.520(4) . ?
C8' C9' 1.599(3) . ?
C9' N1' 1.503(3) . ?
C9' C10' 1.562(3) . ?
C10' C11' 1.539(4) . ?
C10' H10C 0.9700 . ?
C10' H10D 0.9700 . ?
C11' C12' 1.556(4) . ?
C11' H11C 0.9700 . ?
C11' H11D 0.9700 . ?
C12' N1' 1.506(3) . ?
C12' C13' 1.518(4) . ?
C12' H12' 0.9800 . ?
C13' C14' 1.313(5) . ?
C13' H13' 0.9300 . ?
C14' H14C 0.9300 . ?
C14' H14D 0.9300 . ?
C15' H15D 0.9600 . ?
C15' H15E 0.9600 . ?
C15' H15F 0.9600 . ?
C16' O4' 1.218(3) . ?
C16' O3' 1.397(3) . ?
C16' C17' 1.481(4) . ?
C17' C18' 1.356(4) . ?
C17' C19' 1.519(4) . ?
C18' O5' 1.357(3) . ?
C19' H19D 0.9600 . ?
C19' H19E 0.9600 . ?
C19' H19F 0.9600 . ?
C20' O5' 1.455(4) . ?
C20' H20D 0.9600 . ?
C20' H20E 0.9600 . ?
C20' H20F 0.9600 . ?

loop_
_geom_torsion_atom_site_label_1
_geom_torsion_atom_site_label_2
_geom_torsion_atom_site_label_3
_geom_torsion_atom_site_label_4
_geom_torsion
_geom_torsion_site_symmetry_1
_geom_torsion_site_symmetry_2
_geom_torsion_site_symmetry_3
_geom_torsion_site_symmetry_4
_geom_torsion_publ_flag
O1 C1 C2 C3 114.8(3) . . . . ?
N1 C1 C2 C3 -61.5(4) . . . . ?
C1 C2 C3 C4 60.7(4) . . . . ?
C2 C3 C4 C5 20.7(4) . . . . ?
C3 C4 C5 C6 94.4(4) . . . . ?
C3 C4 C5 C9 -84.0(3) . . . . ?
C9 C5 C6 C7 6.5(3) . . . . ?
C4 C5 C6 C7 -172.0(3) . . . . ?
C9 C5 C6 C15 -173.1(3) . . . . ?
C4 C5 C6 C15 8.4(5) . . . . ?
C5 C6 C7 O2 -177.6(3) . . . . ?
C15 C6 C7 O2 2.0(4) . . . . ?
C5 C6 C7 C8 2.0(3) . . . . ?
C15 C6 C7 C8 -178.4(3) . . . . ?
O2 C7 C8 O3 50.9(3) . . . . ?
C6 C7 C8 O3 -128.7(2) . . . . ?
O2 C7 C8 C18 -61.5(3) . . . . ?
C6 C7 C8 C18 118.9(2) . . . . ?
O2 C7 C8 C9 170.8(2) . . . . ?
C6 C7 C8 C9 -8.8(2) . . . . ?
C6 C5 C9 N1 -137.6(2) . . . . ?
C4 C5 C9 N1 41.1(3) . . . . ?
C6 C5 C9 C10 108.0(3) . . . . ?
C4 C5 C9 C10 -73.4(3) . . . . ?
C6 C5 C9 C8 -11.7(3) . . . . ?
C4 C5 C9 C8 166.9(2) . . . . ?
O3 C8 C9 N1 -107.7(2) . . . . ?
C18 C8 C9 N1 10.7(3) . . . . ?
C7 C8 C9 N1 136.64(19) . . . . ?
O3 C8 C9 C5 127.4(2) . . . . ?
C18 C8 C9 C5 -114.2(2) . . . . ?
C7 C8 C9 C5 11.7(2) . . . . ?
O3 C8 C9 C10 7.0(3) . . . . ?
C18 C8 C9 C10 125.4(2) . . . . ?
C7 C8 C9 C10 -108.7(2) . . . . ?
N1 C9 C10 C11 38.7(3) . . . . ?
C5 C9 C10 C11 160.8(2) . . . . ?
C8 C9 C10 C11 -84.5(3) . . . . ?
C9 C10 C11 C12 -38.3(3) . . . . ?
C10 C11 C12 N1 22.1(3) . . . . ?
C10 C11 C12 C13 -98.4(3) . . . . ?
N1 C12 C13 C14 133.6(4) . . . . ?
C11 C12 C13 C14 -110.8(4) . . . . ?
O4 C16 C17 C18 -178.7(3) . . . . ?
O3 C16 C17 C18 1.0(3) . . . . ?
O4 C16 C17 C19 -1.0(4) . . . . ?
O3 C16 C17 C19 178.8(2) . . . . ?
C16 C17 C18 O5 177.0(2) . . . . ?
C19 C17 C18 O5 -0.3(5) . . . . ?
C16 C17 C18 C8 -1.2(3) . . . . ?
C19 C17 C18 C8 -178.5(3) . . . . ?
O3 C8 C18 O5 -177.55(18) . . . . ?
C7 C8 C18 O5 -62.4(3) . . . . ?
C9 C8 C18 O5 58.5(3) . . . . ?
O3 C8 C18 C17 1.0(2) . . . . ?
C7 C8 C18 C17 116.1(2) . . . . ?
C9 C8 C18 C17 -123.0(2) . . . . ?
O1' C1' C2' C3' -111.0(3) . . . . ?
N1' C1' C2' C3' 66.7(3) . . . . ?
C1' C2' C3' C4' -53.5(3) . . . . ?
C2' C3' C4' C5' -29.9(3) . . . . ?
C3' C4' C5' C6' -90.6(3) . . . . ?
C3' C4' C5' C9' 87.3(3) . . . . ?
C4' C5' C6' C7' 173.0(2) . . . . ?
C9' C5' C6' C7' -5.1(3) . . . . ?
C4' C5' C6' C15' -7.1(4) . . . . ?
C9' C5' C6' C15' 174.9(3) . . . . ?
C5' C6' C7' O2' 174.8(2) . . . . ?
C15' C6' C7' O2' -5.1(4) . . . . ?
C5' C6' C7' C8' -5.3(3) . . . . ?
C15' C6' C7' C8' 174.7(2) . . . . ?
O2' C7' C8' O3' -48.1(3) . . . . ?
C6' C7' C8' O3' 132.0(2) . . . . ?
O2' C7' C8' C18' 64.8(3) . . . . ?
C6' C7' C8' C18' -115.1(2) . . . . ?
O2' C7' C8' C9' -167.5(2) . . . . ?
C6' C7' C8' C9' 12.6(2) . . . . ?
C6' C5' C9' N1' 139.8(2) . . . . ?
C4' C5' C9' N1' -38.4(3) . . . . ?
C6' C5' C9' C10' -106.7(2) . . . . ?
C4' C5' C9' C10' 75.1(3) . . . . ?
C6' C5' C9' C8' 12.8(2) . . . . ?
C4' C5' C9' C8' -165.4(2) . . . . ?
O3' C8' C9' N1' 103.2(2) . . . . ?
C18' C8' C9' N1' -16.4(3) . . . . ?
C7' C8' C9' N1' -140.00(19) . . . . ?
O3' C8' C9' C5' -131.29(19) . . . . ?
C18' C8' C9' C5' 109.2(2) . . . . ?
C7' C8' C9' C5' -14.5(2) . . . . ?
O3' C8' C9' C10' -11.2(3) . . . . ?
C18' C8' C9' C10' -130.8(2) . . . . ?
C7' C8' C9' C10' 105.6(2) . . . . ?
N1' C9' C10' C11' -37.6(2) . . . . ?
C5' C9' C10' C11' -159.2(2) . . . . ?
C8' C9' C10' C11' 86.2(3) . . . . ?
C9' C10' C11' C12' 39.8(3) . . . . ?
C10' C11' C12' N1' -25.1(3) . . . . ?
C10' C11' C12' C13' 95.6(3) . . . . ?
N1' C12' C13' C14' -152.8(3) . . . . ?
C11' C12' C13' C14' 92.3(4) . . . . ?
O4' C16' C17' C18' 179.1(3) . . . . ?
O3' C16' C17' C18' -0.4(3) . . . . ?
O4' C16' C17' C19' -1.2(4) . . . . ?
O3' C16' C17' C19' 179.3(2) . . . . ?
C16' C17' C18' O5' -175.4(3) . . . . ?
C19' C17' C18' O5' 4.9(5) . . . . ?
C16' C17' C18' C8' 0.8(3) . . . . ?
C19' C17' C18' C8' -178.8(3) . . . . ?
O3' C8' C18' O5' 176.14(18) . . . . ?
C7' C8' C18' O5' 59.6(2) . . . . ?
C9' C8' C18' O5' -59.4(3) . . . . ?
O3' C8' C18' C17' -0.9(2) . . . . ?
C7' C8' C18' C17' -117.5(2) . . . . ?
C9' C8' C18' C17' 123.5(2) . . . . ?
O1 C1 N1 C9 168.5(2) . . . . ?
C2 C1 N1 C9 -15.2(4) . . . . ?
O1 C1 N1 C12 -12.8(4) . . . . ?
C2 C1 N1 C12 163.5(2) . . . . ?
C5 C9 N1 C1 32.1(3) . . . . ?
C10 C9 N1 C1 152.9(3) . . . . ?
C8 C9 N1 C1 -86.8(3) . . . . ?
C5 C9 N1 C12 -146.8(2) . . . . ?
C10 C9 N1 C12 -26.0(2) . . . . ?
C8 C9 N1 C12 94.3(2) . . . . ?
C13 C12 N1 C1 -55.5(3) . . . . ?
C11 C12 N1 C1 -176.2(2) . . . . ?
C13 C12 N1 C9 123.5(3) . . . . ?
C11 C12 N1 C9 2.8(3) . . . . ?
O1' C1' N1' C9' -177.6(2) . . . . ?
C2' C1' N1' C9' 4.7(4) . . . . ?
O1' C1' N1' C12' 12.1(3) . . . . ?
C2' C1' N1' C12' -165.6(2) . . . . ?
C5' C9' N1' C1' -27.6(3) . . . . ?
C10' C9' N1' C1' -147.7(2) . . . . ?
C8' C9' N1' C1' 92.2(3) . . . . ?
C5' C9' N1' C12' 143.2(2) . . . . ?
C10' C9' N1' C12' 23.1(2) . . . . ?
C8' C9' N1' C12' -97.1(2) . . . . ?
C13' C12' N1' C1' 51.8(3) . . . . ?
C11' C12' N1' C1' 172.5(2) . . . . ?
C13' C12' N1' C9' -120.0(2) . . . . ?
C11' C12' N1' C9' 0.8(3) . . . . ?
O4 C16 O3 C8 179.4(2) . . . . ?
C17 C16 O3 C8 -0.4(3) . . . . ?
C18 C8 O3 C16 -0.3(2) . . . . ?
C7 C8 O3 C16 -120.2(2) . . . . ?
C9 C8 O3 C16 125.9(2) . . . . ?
C17 C18 O5 C20 16.3(4) . . . . ?
C8 C18 O5 C20 -165.6(2) . . . . ?
O4' C16' O3' C8' -179.7(2) . . . . ?
C17' C16' O3' C8' -0.2(3) . . . . ?
C18' C8' O3' C16' 0.6(2) . . . . ?
C7' C8' O3' C16' 119.3(2) . . . . ?
C9' C8' O3' C16' -127.5(2) . . . . ?
C17' C18' O5' C20' 7.5(4) . . . . ?
C8' C18' O5' C20' -168.7(2) . . . . ?
